data_7150952
loop_
_publ_author_name
'Price Mortimer, Anne J.'
'Pang, Pui Shan'
'Aliev, Abil E.'
'Tocher, Derek A.'
'Porter, Michael J.'

_publ_section_title
;
 Concise synthesis of bicyclic aminals and their evaluation as
 precursors to the sarain core
;
_journal_issue 16
_journal_name_full 'Organic &amp; Biomolecular Chemistry'
_journal_page_first 2941
_journal_page_last 2951
_journal_paper_doi 10.1039/b806031b
_journal_volume 6
_journal_year 2008
_chemical_formula_sum 'C22 H22 N2 O4 S'
_chemical_formula_weight 410.48
_chemical_name_systematic
;
?
;
_space_group_IT_number 2
_symmetry_cell_setting triclinic
_symmetry_space_group_name_Hall '-P 1'
_symmetry_space_group_name_H-M 'P -1'
_atom_sites_solution_hydrogens geom
_atom_sites_solution_primary direct
_atom_sites_solution_secondary difmap
_audit_creation_method SHELXL-97
_cell_angle_alpha 87.214(3)
_cell_angle_beta 85.458(3)
_cell_angle_gamma 75.190(3)
_cell_formula_units_Z 2
_cell_length_a 6.6493(13)
_cell_length_b 10.852(2)
_cell_length_c 14.037(3)
_cell_measurement_temperature 150(2)
_cell_volume 975.7(3)
_computing_cell_refinement 'Bruker SAINT'
_computing_data_collection 'Bruker SMART'
_computing_data_reduction 'Bruker SAINT'
_computing_structure_refinement 'SHELXL-97 (Sheldrick, 1997)'
_computing_structure_solution 'SHELXS-97 (Sheldrick, 1990)'
_diffrn_ambient_temperature 150(2)
_diffrn_measured_fraction_theta_full 0.987
_diffrn_measured_fraction_theta_max 0.923
_diffrn_measurement_device_type 'Bruker SMART APEX CCD diffractometer'
_diffrn_measurement_method '\w rotation with narrow frames'
_diffrn_radiation_monochromator graphite
_diffrn_radiation_source 'fine-focus sealed tube'
_diffrn_radiation_type MoK\a
_diffrn_radiation_wavelength 0.71073
_diffrn_reflns_av_R_equivalents 0.0225
_diffrn_reflns_av_sigmaI/netI 0.0311
_diffrn_reflns_limit_h_max 8
_diffrn_reflns_limit_h_min -8
_diffrn_reflns_limit_k_max 14
_diffrn_reflns_limit_k_min -13
_diffrn_reflns_limit_l_max 18
_diffrn_reflns_limit_l_min -18
_diffrn_reflns_number 8546
_diffrn_reflns_theta_full 26.00
_diffrn_reflns_theta_max 28.29
_diffrn_reflns_theta_min 1.94
_diffrn_standards_number 0
_exptl_absorpt_coefficient_mu 0.198
_exptl_absorpt_correction_T_max 0.9689
_exptl_absorpt_correction_T_min 0.9213
_exptl_absorpt_correction_type multi-scan
_exptl_crystal_colour colourless
_exptl_crystal_density_diffrn 1.397
_exptl_crystal_density_method 'not measured'
_exptl_crystal_description block
_exptl_crystal_F_000 432
_exptl_crystal_size_max 0.42
_exptl_crystal_size_mid 0.18
_exptl_crystal_size_min 0.16
_refine_diff_density_max 0.425
_refine_diff_density_min -0.189
_refine_diff_density_rms 0.052
_refine_ls_extinction_method none
_refine_ls_goodness_of_fit_ref 1.013
_refine_ls_hydrogen_treatment constr
_refine_ls_matrix_type full
_refine_ls_number_parameters 262
_refine_ls_number_reflns 4462
_refine_ls_number_restraints 0
_refine_ls_restrained_S_all 1.013
_refine_ls_R_factor_all 0.0430
_refine_ls_R_factor_gt 0.0392
_refine_ls_shift/su_max 0.000
_refine_ls_shift/su_mean 0.000
_refine_ls_structure_factor_coef Fsqd
_refine_ls_weighting_details 'calc w=1/[\s^2^(Fo^2^)+(0.0575P)^2^+0.3509P] where P=(Fo^2^+2Fc^2^)/3'
_refine_ls_weighting_scheme calc
_refine_ls_wR_factor_gt 0.1028
_refine_ls_wR_factor_ref 0.1059
_reflns_number_gt 4012
_reflns_number_total 4462
_reflns_threshold_expression I>2\s(I)
_cod_data_source_file b806031b.txt
_cod_data_source_block str0401
_cod_original_sg_symbol_H-M P-1
_cod_database_code 7150952

loop_
_symmetry_equiv_pos_as_xyz
'x, y, z'
'-x, -y, -z'

loop_
_atom_site_label
_atom_site_type_symbol
_atom_site_fract_x
_atom_site_fract_y
_atom_site_fract_z
_atom_site_U_iso_or_equiv
_atom_site_adp_type
_atom_site_occupancy
_atom_site_symmetry_multiplicity
_atom_site_calc_flag
_atom_site_refinement_flags
_atom_site_disorder_assembly
_atom_site_disorder_group
S1 S 0.18825(5) 0.07825(3) 0.57341(2) 0.02546(11) Uani 1 1 d . . .
N1 N -0.14645(16) 0.25785(10) 0.52063(7) 0.0202(2) Uani 1 1 d . . .
N2 N 0.94900(19) -0.31508(11) -0.05378(8) 0.0272(3) Uani 1 1 d . . .
O1 O 0.34235(14) 0.03793(9) 0.25082(7) 0.0238(2) Uani 1 1 d . . .
O2 O 0.10024(16) 0.02013(11) 0.15293(8) 0.0344(3) Uani 1 1 d . . .
O3 O 1.12764(17) -0.32671(13) -0.03214(9) 0.0469(3) Uani 1 1 d . . .
O4 O 0.90634(18) -0.36474(12) -0.12330(8) 0.0416(3) Uani 1 1 d . . .
C1 C 0.05791(19) 0.20485(11) 0.51252(9) 0.0190(2) Uani 1 1 d . . .
C2 C -0.2133(2) 0.37930(12) 0.46764(9) 0.0230(3) Uani 1 1 d . . .
H2A H -0.2480 0.4518 0.5113 0.028 Uiso 1 1 calc R . .
H2B H -0.3364 0.3811 0.4318 0.028 Uiso 1 1 calc R . .
C3 C -0.0247(2) 0.38442(12) 0.39950(9) 0.0233(3) Uani 1 1 d . . .
H3A H 0.0026 0.4700 0.3985 0.028 Uiso 1 1 calc R . .
H3B H -0.0477 0.3645 0.3338 0.028 Uiso 1 1 calc R . .
C4 C 0.15962(19) 0.28241(11) 0.43941(9) 0.0192(2) Uani 1 1 d . . .
H4A H 0.2437 0.3274 0.4744 0.023 Uiso 1 1 calc R . .
C5 C -0.2959(2) 0.21176(13) 0.58558(10) 0.0244(3) Uani 1 1 d . . .
H5A H -0.2308 0.1236 0.6077 0.029 Uiso 1 1 calc R . .
H5B H -0.4186 0.2097 0.5507 0.029 Uiso 1 1 calc R . .
C6 C -0.3671(2) 0.29498(12) 0.67129(9) 0.0224(3) Uani 1 1 d . . .
C7 C -0.5782(2) 0.34329(13) 0.69607(10) 0.0277(3) Uani 1 1 d . . .
H7A H -0.6789 0.3258 0.6579 0.033 Uiso 1 1 calc R . .
C8 C -0.6429(2) 0.41714(14) 0.77648(11) 0.0329(3) Uani 1 1 d . . .
H8A H -0.7875 0.4497 0.7931 0.040 Uiso 1 1 calc R . .
C9 C -0.4979(3) 0.44316(13) 0.83214(10) 0.0332(3) Uani 1 1 d . . .
H9A H -0.5425 0.4932 0.8872 0.040 Uiso 1 1 calc R . .
C10 C -0.2863(3) 0.39610(14) 0.80761(10) 0.0317(3) Uani 1 1 d . . .
H10A H -0.1862 0.4146 0.8456 0.038 Uiso 1 1 calc R . .
C11 C -0.2215(2) 0.32229(13) 0.72778(10) 0.0268(3) Uani 1 1 d . . .
H11A H -0.0767 0.2900 0.7114 0.032 Uiso 1 1 calc R . .
C12 C 0.30814(19) 0.19806(11) 0.36482(9) 0.0186(2) Uani 1 1 d . . .
H12A H 0.4108 0.1311 0.3998 0.022 Uiso 1 1 calc R . .
C13 C 0.4278(2) 0.27420(12) 0.30097(9) 0.0223(3) Uani 1 1 d . . .
H13A H 0.3554 0.3572 0.2804 0.027 Uiso 1 1 calc R . .
C14 C 0.6257(2) 0.23343(14) 0.27187(10) 0.0281(3) Uani 1 1 d . . .
H14A H 0.7027 0.1509 0.2912 0.034 Uiso 1 1 calc R . .
H14B H 0.6916 0.2866 0.2316 0.034 Uiso 1 1 calc R . .
C15 C 0.18696(19) 0.13122(12) 0.30554(9) 0.0212(3) Uani 1 1 d . . .
H15A H 0.0966 0.0889 0.3477 0.025 Uiso 1 1 calc R . .
H15B H 0.0985 0.1933 0.2624 0.025 Uiso 1 1 calc R . .
C16 C 0.2781(2) -0.00575(12) 0.17412(9) 0.0221(3) Uani 1 1 d . . .
C17 C 0.4577(2) -0.08845(12) 0.11693(9) 0.0212(3) Uani 1 1 d . . .
C18 C 0.6624(2) -0.10470(13) 0.14034(9) 0.0245(3) Uani 1 1 d . . .
H18A H 0.6907 -0.0653 0.1950 0.029 Uiso 1 1 calc R . .
C19 C 0.8251(2) -0.17839(13) 0.08390(9) 0.0250(3) Uani 1 1 d . . .
H19A H 0.9658 -0.1896 0.0986 0.030 Uiso 1 1 calc R . .
C20 C 0.7768(2) -0.23521(12) 0.00545(9) 0.0229(3) Uani 1 1 d . . .
C21 C 0.5750(2) -0.22037(13) -0.01980(9) 0.0246(3) Uani 1 1 d . . .
H21A H 0.5473 -0.2605 -0.0742 0.030 Uiso 1 1 calc R . .
C22 C 0.4143(2) -0.14504(13) 0.03671(9) 0.0242(3) Uani 1 1 d . . .
H22A H 0.2741 -0.1320 0.0206 0.029 Uiso 1 1 calc R . .

loop_
_atom_site_aniso_label
_atom_site_aniso_U_11
_atom_site_aniso_U_22
_atom_site_aniso_U_33
_atom_site_aniso_U_23
_atom_site_aniso_U_13
_atom_site_aniso_U_12
S1 0.02448(18) 0.02295(17) 0.02506(18) 0.00434(12) 0.00101(13) -0.00064(12)
N1 0.0190(5) 0.0197(5) 0.0210(5) -0.0040(4) 0.0014(4) -0.0036(4)
N2 0.0284(6) 0.0290(6) 0.0222(5) -0.0067(5) 0.0026(5) -0.0039(5)
O1 0.0225(5) 0.0242(5) 0.0227(4) -0.0086(4) 0.0016(4) -0.0017(4)
O2 0.0232(5) 0.0450(6) 0.0356(6) -0.0171(5) 0.0014(4) -0.0076(4)
O3 0.0261(6) 0.0672(8) 0.0427(7) -0.0263(6) 0.0017(5) 0.0002(5)
O4 0.0383(6) 0.0490(7) 0.0361(6) -0.0261(5) 0.0019(5) -0.0049(5)
C1 0.0208(6) 0.0180(6) 0.0175(5) -0.0053(4) 0.0013(4) -0.0036(4)
C2 0.0209(6) 0.0208(6) 0.0251(6) -0.0035(5) -0.0021(5) -0.0004(5)
C3 0.0249(6) 0.0187(6) 0.0232(6) -0.0004(5) -0.0010(5) -0.0001(5)
C4 0.0196(6) 0.0178(5) 0.0192(6) -0.0027(4) 0.0001(5) -0.0032(4)
C5 0.0213(6) 0.0253(6) 0.0275(7) -0.0059(5) 0.0047(5) -0.0083(5)
C6 0.0233(6) 0.0194(6) 0.0229(6) -0.0005(5) 0.0042(5) -0.0040(5)
C7 0.0235(6) 0.0275(7) 0.0290(7) 0.0019(5) 0.0026(5) -0.0027(5)
C8 0.0322(8) 0.0267(7) 0.0314(7) 0.0026(6) 0.0114(6) 0.0033(6)
C9 0.0492(9) 0.0211(6) 0.0233(7) -0.0017(5) 0.0100(6) -0.0015(6)
C10 0.0428(8) 0.0280(7) 0.0244(7) -0.0017(5) -0.0018(6) -0.0091(6)
C11 0.0249(7) 0.0268(7) 0.0272(7) -0.0025(5) 0.0025(5) -0.0047(5)
C12 0.0180(6) 0.0185(5) 0.0182(5) -0.0018(4) 0.0012(4) -0.0027(4)
C13 0.0233(6) 0.0230(6) 0.0211(6) -0.0003(5) -0.0004(5) -0.0071(5)
C14 0.0234(7) 0.0317(7) 0.0303(7) 0.0018(6) 0.0005(5) -0.0099(5)
C15 0.0197(6) 0.0204(6) 0.0224(6) -0.0065(5) 0.0033(5) -0.0034(5)
C16 0.0241(6) 0.0216(6) 0.0218(6) -0.0041(5) 0.0032(5) -0.0085(5)
C17 0.0246(6) 0.0198(6) 0.0193(6) -0.0027(5) 0.0042(5) -0.0070(5)
C18 0.0267(7) 0.0259(6) 0.0211(6) -0.0069(5) 0.0010(5) -0.0064(5)
C19 0.0235(6) 0.0284(7) 0.0227(6) -0.0048(5) 0.0002(5) -0.0057(5)
C20 0.0266(7) 0.0214(6) 0.0195(6) -0.0035(5) 0.0053(5) -0.0053(5)
C21 0.0293(7) 0.0265(7) 0.0195(6) -0.0063(5) 0.0016(5) -0.0096(5)
C22 0.0237(6) 0.0265(6) 0.0239(6) -0.0045(5) 0.0011(5) -0.0091(5)

loop_
_atom_type_symbol
_atom_type_description
_atom_type_scat_dispersion_real
_atom_type_scat_dispersion_imag
_atom_type_scat_source
C C 0.0033 0.0016 'International Tables Vol C Tables 4.2.6.8 and 6.1.1.4'
H H 0.0000 0.0000 'International Tables Vol C Tables 4.2.6.8 and 6.1.1.4'
N N 0.0061 0.0033 'International Tables Vol C Tables 4.2.6.8 and 6.1.1.4'
O O 0.0106 0.0060 'International Tables Vol C Tables 4.2.6.8 and 6.1.1.4'
S S 0.1246 0.1234 'International Tables Vol C Tables 4.2.6.8 and 6.1.1.4'

loop_
_geom_angle_atom_site_label_1
_geom_angle_atom_site_label_2
_geom_angle_atom_site_label_3
_geom_angle
_geom_angle_site_symmetry_1
_geom_angle_site_symmetry_3
_geom_angle_publ_flag
C1 N1 C5 124.79(11) . . ?
C1 N1 C2 114.75(11) . . ?
C5 N1 C2 120.02(10) . . ?
O3 N2 O4 123.25(12) . . ?
O3 N2 C20 118.48(11) . . ?
O4 N2 C20 118.25(12) . . ?
C16 O1 C15 116.31(10) . . ?
N1 C1 C4 108.78(11) . . ?
N1 C1 S1 127.06(10) . . ?
C4 C1 S1 124.13(9) . . ?
N1 C2 C3 103.98(10) . . ?
C2 C3 C4 105.15(10) . . ?
C1 C4 C12 112.37(10) . . ?
C1 C4 C3 104.69(10) . . ?
C12 C4 C3 115.95(10) . . ?
N1 C5 C6 112.03(10) . . ?
C7 C6 C11 119.05(12) . . ?
C7 C6 C5 120.55(13) . . ?
C11 C6 C5 120.39(12) . . ?
C6 C7 C8 120.32(14) . . ?
C9 C8 C7 120.23(14) . . ?
C8 C9 C10 119.92(13) . . ?
C11 C10 C9 119.99(14) . . ?
C10 C11 C6 120.48(13) . . ?
C13 C12 C15 110.60(10) . . ?
C13 C12 C4 111.52(10) . . ?
C15 C12 C4 110.40(10) . . ?
C14 C13 C12 124.39(12) . . ?
O1 C15 C12 105.92(10) . . ?
O2 C16 O1 124.36(12) . . ?
O2 C16 C17 124.48(12) . . ?
O1 C16 C17 111.14(11) . . ?
C18 C17 C22 120.55(12) . . ?
C18 C17 C16 121.56(12) . . ?
C22 C17 C16 117.84(12) . . ?
C19 C18 C17 119.98(12) . . ?
C20 C19 C18 118.13(13) . . ?
C21 C20 C19 123.18(12) . . ?
C21 C20 N2 118.55(12) . . ?
C19 C20 N2 118.28(12) . . ?
C20 C21 C22 117.95(12) . . ?
C21 C22 C17 120.20(13) . . ?

loop_
_geom_bond_atom_site_label_1
_geom_bond_atom_site_label_2
_geom_bond_distance
_geom_bond_site_symmetry_2
_geom_bond_publ_flag
S1 C1 1.6624(13) . ?
N1 C1 1.3313(16) . ?
N1 C5 1.4615(16) . ?
N1 C2 1.4647(17) . ?
N2 O3 1.2231(17) . ?
N2 O4 1.2232(16) . ?
N2 C20 1.4714(16) . ?
O1 C16 1.3388(16) . ?
O1 C15 1.4483(14) . ?
O2 C16 1.2016(17) . ?
C1 C4 1.5219(17) . ?
C2 C3 1.5268(18) . ?
C3 C4 1.5478(17) . ?
C4 C12 1.5416(16) . ?
C5 C6 1.5113(18) . ?
C6 C7 1.3897(19) . ?
C6 C11 1.395(2) . ?
C7 C8 1.391(2) . ?
C8 C9 1.378(2) . ?
C9 C10 1.390(2) . ?
C10 C11 1.385(2) . ?
C12 C13 1.5066(17) . ?
C12 C15 1.5269(17) . ?
C13 C14 1.3148(19) . ?
C16 C17 1.4987(17) . ?
C17 C18 1.3907(19) . ?
C17 C22 1.3922(18) . ?
C18 C19 1.3862(18) . ?
C19 C20 1.3854(18) . ?
C20 C21 1.3827(19) . ?
C21 C22 1.3862(18) . ?

loop_
_geom_torsion_atom_site_label_1
_geom_torsion_atom_site_label_2
_geom_torsion_atom_site_label_3
_geom_torsion_atom_site_label_4
_geom_torsion
_geom_torsion_site_symmetry_1
_geom_torsion_site_symmetry_2
_geom_torsion_site_symmetry_3
_geom_torsion_site_symmetry_4
_geom_torsion_publ_flag
C5 N1 C1 C4 -178.65(11) . . . . ?
C2 N1 C1 C4 -6.33(14) . . . . ?
C5 N1 C1 S1 -0.69(18) . . . . ?
C2 N1 C1 S1 171.63(9) . . . . ?
C1 N1 C2 C3 14.57(14) . . . . ?
C5 N1 C2 C3 -172.71(11) . . . . ?
N1 C2 C3 C4 -16.05(13) . . . . ?
N1 C1 C4 C12 -131.29(11) . . . . ?
S1 C1 C4 C12 50.68(14) . . . . ?
N1 C1 C4 C3 -4.63(13) . . . . ?
S1 C1 C4 C3 177.34(9) . . . . ?
C2 C3 C4 C1 12.90(13) . . . . ?
C2 C3 C4 C12 137.31(11) . . . . ?
C1 N1 C5 C6 104.75(14) . . . . ?
C2 N1 C5 C6 -67.19(15) . . . . ?
N1 C5 C6 C7 127.89(13) . . . . ?
N1 C5 C6 C11 -53.39(17) . . . . ?
C11 C6 C7 C8 -0.4(2) . . . . ?
C5 C6 C7 C8 178.33(12) . . . . ?
C6 C7 C8 C9 0.1(2) . . . . ?
C7 C8 C9 C10 0.4(2) . . . . ?
C8 C9 C10 C11 -0.5(2) . . . . ?
C9 C10 C11 C6 0.2(2) . . . . ?
C7 C6 C11 C10 0.2(2) . . . . ?
C5 C6 C11 C10 -178.51(12) . . . . ?
C1 C4 C12 C13 -172.70(10) . . . . ?
C3 C4 C12 C13 66.95(14) . . . . ?
C1 C4 C12 C15 63.93(13) . . . . ?
C3 C4 C12 C15 -56.42(14) . . . . ?
C15 C12 C13 C14 -96.73(15) . . . . ?
C4 C12 C13 C14 140.01(14) . . . . ?
C16 O1 C15 C12 -161.00(10) . . . . ?
C13 C12 C15 O1 66.33(13) . . . . ?
C4 C12 C15 O1 -169.76(9) . . . . ?
C15 O1 C16 O2 -5.76(19) . . . . ?
C15 O1 C16 C17 172.84(10) . . . . ?
O2 C16 C17 C18 173.66(13) . . . . ?
O1 C16 C17 C18 -4.93(17) . . . . ?
O2 C16 C17 C22 -3.8(2) . . . . ?
O1 C16 C17 C22 177.60(11) . . . . ?
C22 C17 C18 C19 -0.4(2) . . . . ?
C16 C17 C18 C19 -177.78(12) . . . . ?
C17 C18 C19 C20 -0.7(2) . . . . ?
C18 C19 C20 C21 1.0(2) . . . . ?
C18 C19 C20 N2 -179.09(12) . . . . ?
O3 N2 C20 C21 179.01(13) . . . . ?
O4 N2 C20 C21 0.30(19) . . . . ?
O3 N2 C20 C19 -0.95(19) . . . . ?
O4 N2 C20 C19 -179.66(13) . . . . ?
C19 C20 C21 C22 -0.2(2) . . . . ?
N2 C20 C21 C22 179.90(12) . . . . ?
C20 C21 C22 C17 -0.9(2) . . . . ?
C18 C17 C22 C21 1.2(2) . . . . ?
C16 C17 C22 C21 178.71(12) . . . . ?

loop_
_cod_related_entry_id
_cod_related_entry_database
_cod_related_entry_code
1 ChemSpider 25938529
